data_4022071
loop_
_publ_author_name
'Paul R. Carlier'
'Yiqun Zhang'
'Carla Slebodnick'
'Michael M.-C. Lo'
'Ian D. Williams'

_publ_section_title
;
 Effect of 2,6-Disubstituted Aryl Groups on Acyclic Conformation:
 Preference for an Antiperiplanar Orientation of the Geminal
 and Vicinal Hydrogens
;
_journal_name_full 'Journal of Organic Chemistry'
_journal_page_first 8835
_journal_page_last 8841
_journal_paper_doi 10.1021/jo061495z
_journal_volume 71
_journal_year 2006
_chemical_absolute_configuration unk
_chemical_formula_sum 'C19 H21 N O'
_chemical_formula_weight 279.37
_chemical_name_systematic
; 
 ? 
;
_space_group_IT_number 4
_symmetry_cell_setting monoclinic
_symmetry_space_group_name_Hall 'P 2yb'
_symmetry_space_group_name_H-M 'P 1 21 1'
_atom_sites_solution_hydrogens geom
_atom_sites_solution_primary direct
_atom_sites_solution_secondary difmap
_audit_creation_method SHELXL-97
_cell_angle_alpha 90.00
_cell_angle_beta 95.960(10)
_cell_angle_gamma 90.00
_cell_formula_units_Z 4
_cell_length_a 7.549(2)
_cell_length_b 21.693(5)
_cell_length_c 10.004(2)
_cell_measurement_temperature 293(2)
_cell_volume 1629.4(7)
_computing_structure_refinement 'SHELXL-97 (Sheldrick, 1997)'
_computing_structure_solution 'SHELXS-97 (Sheldrick, 1990)'
_diffrn_ambient_temperature 293(2)
_diffrn_measured_fraction_theta_full 0.994
_diffrn_measured_fraction_theta_max 0.994
_diffrn_radiation_monochromator graphite
_diffrn_radiation_source 'fine-focus sealed tube'
_diffrn_radiation_type MoK\a
_diffrn_radiation_wavelength 0.71073
_diffrn_reflns_av_R_equivalents 0.0431
_diffrn_reflns_av_sigmaI/netI 0.0483
_diffrn_reflns_limit_h_max 9
_diffrn_reflns_limit_h_min -9
_diffrn_reflns_limit_k_max 28
_diffrn_reflns_limit_k_min -9
_diffrn_reflns_limit_l_max 12
_diffrn_reflns_limit_l_min -13
_diffrn_reflns_number 3877
_diffrn_reflns_theta_full 27.60
_diffrn_reflns_theta_max 27.60
_diffrn_reflns_theta_min 2.05
_exptl_absorpt_coefficient_mu 0.070
_exptl_absorpt_correction_type none
_exptl_crystal_colour Colorless
_exptl_crystal_density_diffrn 1.139
_exptl_crystal_density_method 'not measured'
_exptl_crystal_description Block
_exptl_crystal_F_000 600
_exptl_crystal_size_max 0.5
_exptl_crystal_size_mid 0.4
_exptl_crystal_size_min 0.3
_refine_diff_density_max 0.197
_refine_diff_density_min -0.183
_refine_diff_density_rms 0.040
_refine_ls_abs_structure_details 'Flack H D (1983), Acta Cryst. A39, 876-881'
_refine_ls_extinction_method none
_refine_ls_goodness_of_fit_ref 1.025
_refine_ls_hydrogen_treatment constr
_refine_ls_matrix_type full
_refine_ls_number_parameters 387
_refine_ls_number_reflns 3849
_refine_ls_number_restraints 1
_refine_ls_restrained_S_all 1.025
_refine_ls_R_factor_all 0.0664
_refine_ls_R_factor_gt 0.0493
_refine_ls_shift/su_max 0.026
_refine_ls_shift/su_mean 0.001
_refine_ls_structure_factor_coef Fsqd
_refine_ls_weighting_details 'calc w=1/[\s^2^(Fo^2^)+(0.0700P)^2^+0.1000P] where P=(Fo^2^+2Fc^2^)/3'
_refine_ls_weighting_scheme calc
_refine_ls_wR_factor_gt 0.1166
_refine_ls_wR_factor_ref 0.1272
_reflns_number_gt 3119
_reflns_number_total 3849
_reflns_threshold_expression >2sigma(I)
_cod_data_source_file jo061495zsi20060718_110059.cif
_cod_depositor_comments
;
The following automatic conversions were performed:
'_symmetry_cell_setting' value 'Monoclinic' changed to 'monoclinic'
according to '/home/saulius/struct/CIF-dictionaries/cif_core.dic'
dictionary named 'cif_core.dic' version 2.4.1 from
2010-06-29.

'_exptl_absorpt_correction_type' value 'None' changed to
'none' according to '/home/saulius/struct/CIF-dictionaries/cif_core.dic'
dictionary named 'cif_core.dic' version 2.4.1 from 2010-06-29.

Automatic conversion script
Id: cif_fix_enum 1527 2010-12-29 10:47:43Z saulius 
;
_cod_original_sg_symbol_H-M 'P 21'
_cod_database_code 4022071

loop_
_symmetry_equiv_pos_as_xyz
'x, y, z'
'-x, y+1/2, -z'

loop_
_atom_site_label
_atom_site_type_symbol
_atom_site_fract_x
_atom_site_fract_y
_atom_site_fract_z
_atom_site_U_iso_or_equiv
_atom_site_adp_type
_atom_site_occupancy
_atom_site_symmetry_multiplicity
_atom_site_calc_flag
_atom_site_refinement_flags
O1A O -0.0188(3) 0.36231(9) 0.6194(2) 0.0376(5) Uani 1 1 d .
H1AA H -0.1108 0.3497 0.6577 0.056 Uiso 1 1 d R
O1B O 0.2801(3) 0.28868(10) 0.68028(19) 0.0374(5) Uani 1 1 d .
H1BA H 0.1750 0.2996 0.6425 0.056 Uiso 1 1 d R
C1A C -0.0519(4) 0.42651(12) 0.5966(3) 0.0327(6) Uani 1 1 d .
H1AB H -0.1489 0.4386 0.6492 0.039 Uiso 1 1 calc R
C2A C 0.1153(4) 0.46376(14) 0.6503(3) 0.0354(6) Uani 1 1 d .
H2AA H 0.2107 0.4547 0.5938 0.043 Uiso 1 1 calc R
C1B C 0.2850(3) 0.27479(12) 0.8187(3) 0.0298(5) Uani 1 1 d .
H1BB H 0.2473 0.3116 0.8651 0.036 Uiso 1 1 calc R
C2B C 0.4801(4) 0.26069(14) 0.8720(3) 0.0324(6) Uani 1 1 d .
H2BA H 0.5092 0.2194 0.8411 0.039 Uiso 1 1 calc R
C3A C 0.1745(5) 0.44499(14) 0.7881(4) 0.0454(7) Uani 1 1 d .
N3A N 0.2191(5) 0.43110(15) 0.8961(3) 0.0681(10) Uani 1 1 d .
C3B C 0.5992(4) 0.30497(16) 0.8149(3) 0.0411(7) Uani 1 1 d .
N3B N 0.6923(4) 0.33827(17) 0.7701(3) 0.0576(8) Uani 1 1 d .
C11A C -0.1115(3) 0.44009(12) 0.4507(3) 0.0318(6) Uani 1 1 d .
C12A C -0.2764(4) 0.46946(14) 0.4168(3) 0.0398(7) Uani 1 1 d .
C13A C -0.3324(5) 0.48164(14) 0.2835(4) 0.0480(8) Uani 1 1 d .
H13A H -0.4412 0.5013 0.2627 0.058 Uiso 1 1 calc R
C14A C -0.2343(5) 0.46589(16) 0.1802(4) 0.0520(9) Uani 1 1 d .
C15A C -0.0736(5) 0.43693(15) 0.2143(3) 0.0472(8) Uani 1 1 d .
H15A H -0.0048 0.4260 0.1461 0.057 Uiso 1 1 calc R
C16A C -0.0096(4) 0.42323(13) 0.3468(3) 0.0352(6) Uani 1 1 d .
C17A C -0.3934(4) 0.4887(2) 0.5227(4) 0.0585(10) Uani 1 1 d .
H17A H -0.3342 0.5200 0.5785 0.088 Uiso 1 1 calc R
H17C H -0.4169 0.4537 0.5768 0.088 Uiso 1 1 calc R
H17B H -0.5037 0.5047 0.4801 0.088 Uiso 1 1 calc R
C18A C -0.2958(8) 0.4820(2) 0.0366(4) 0.0800(14) Uani 1 1 d .
H18B H -0.2367 0.4560 -0.0224 0.120 Uiso 1 1 calc R
H18A H -0.2679 0.5243 0.0203 0.120 Uiso 1 1 calc R
H18C H -0.4222 0.4760 0.0203 0.120 Uiso 1 1 calc R
C19A C 0.1678(4) 0.39043(15) 0.3701(3) 0.0438(7) Uani 1 1 d .
H19A H 0.2598 0.4199 0.3965 0.066 Uiso 1 1 calc R
H19C H 0.1931 0.3703 0.2888 0.066 Uiso 1 1 calc R
H19B H 0.1631 0.3603 0.4400 0.066 Uiso 1 1 calc R
C21A C 0.0782(4) 0.53263(13) 0.6444(3) 0.0336(6) Uani 1 1 d .
C22A C -0.0159(5) 0.56033(15) 0.7394(3) 0.0442(7) Uani 1 1 d .
H22A H -0.0531 0.5369 0.8092 0.053 Uiso 1 1 calc R
C23A C -0.0552(5) 0.62286(16) 0.7315(3) 0.0451(7) Uani 1 1 d .
H23A H -0.1201 0.6407 0.7956 0.054 Uiso 1 1 calc R
C24A C 0.0004(4) 0.65905(14) 0.6301(3) 0.0421(7) Uani 1 1 d .
C25A C 0.0937(4) 0.63082(15) 0.5368(3) 0.0442(7) Uani 1 1 d .
H25A H 0.1321 0.6542 0.4675 0.053 Uiso 1 1 calc R
C26A C 0.1325(4) 0.56812(14) 0.5429(3) 0.0383(6) Uani 1 1 d .
H26A H 0.1955 0.5502 0.4779 0.046 Uiso 1 1 calc R
C27A C -0.0414(5) 0.72666(16) 0.6238(4) 0.0566(9) Uani 1 1 d .
H27A H -0.0495 0.7403 0.5321 0.085 Uiso 1 1 calc R
H27C H 0.0513 0.7490 0.6759 0.085 Uiso 1 1 calc R
H27B H -0.1528 0.7339 0.6595 0.085 Uiso 1 1 calc R
C11B C 0.1615(3) 0.22215(13) 0.8466(3) 0.0304(5) Uani 1 1 d .
C12B C 0.1668(4) 0.16561(14) 0.7799(3) 0.0357(6) Uani 1 1 d .
C13B C 0.0466(4) 0.12004(14) 0.8036(3) 0.0442(7) Uani 1 1 d .
H13B H 0.0511 0.0826 0.7590 0.053 Uiso 1 1 calc R
C14B C -0.0815(4) 0.12873(15) 0.8927(4) 0.0462(8) Uani 1 1 d .
C15B C -0.0829(4) 0.18410(16) 0.9597(3) 0.0443(8) Uani 1 1 d .
H15B H -0.1660 0.1902 1.0208 0.053 Uiso 1 1 calc R
C16B C 0.0365(4) 0.23133(14) 0.9388(3) 0.0336(6) Uani 1 1 d .
C17B C 0.3001(4) 0.15047(15) 0.6823(3) 0.0449(7) Uani 1 1 d .
H17E H 0.2513 0.1196 0.6202 0.067 Uiso 1 1 calc R
H17D H 0.4076 0.1352 0.7307 0.067 Uiso 1 1 calc R
H17F H 0.3263 0.1870 0.6338 0.067 Uiso 1 1 calc R
C18B C -0.2143(5) 0.07880(19) 0.9141(5) 0.0692(12) Uani 1 1 d .
H18E H -0.3092 0.0798 0.8424 0.104 Uiso 1 1 calc R
H18D H -0.2620 0.0854 0.9983 0.104 Uiso 1 1 calc R
H18F H -0.1564 0.0394 0.9153 0.104 Uiso 1 1 calc R
C19B C 0.0271(4) 0.28994(16) 1.0184(3) 0.0428(7) Uani 1 1 d .
H19D H 0.1381 0.2963 1.0726 0.064 Uiso 1 1 calc R
H19F H -0.0673 0.2868 1.0754 0.064 Uiso 1 1 calc R
H19E H 0.0044 0.3241 0.9579 0.064 Uiso 1 1 calc R
C21B C 0.5067(3) 0.26088(13) 1.0243(3) 0.0304(5) Uani 1 1 d .
C22B C 0.4897(4) 0.20710(14) 1.0948(3) 0.0381(6) Uani 1 1 d .
H22B H 0.4641 0.1705 1.0485 0.046 Uiso 1 1 calc R
C23B C 0.5104(4) 0.20697(17) 1.2338(3) 0.0459(8) Uani 1 1 d .
H23B H 0.4979 0.1703 1.2800 0.055 Uiso 1 1 calc R
C24B C 0.5494(4) 0.26073(17) 1.3047(3) 0.0418(7) Uani 1 1 d .
C25B C 0.5655(4) 0.31438(17) 1.2336(3) 0.0445(7) Uani 1 1 d .
H25B H 0.5913 0.3510 1.2799 0.053 Uiso 1 1 calc R
C26B C 0.5439(4) 0.31482(15) 1.0947(3) 0.0405(7) Uani 1 1 d .
H26B H 0.5545 0.3516 1.0486 0.049 Uiso 1 1 calc R
C27B C 0.5733(5) 0.2612(2) 1.4563(3) 0.0632(11) Uani 1 1 d .
H27D H 0.6777 0.2846 1.4870 0.095 Uiso 1 1 calc R
H27F H 0.5867 0.2197 1.4890 0.095 Uiso 1 1 calc R
H27E H 0.4709 0.2796 1.4895 0.095 Uiso 1 1 calc R

loop_
_atom_site_aniso_label
_atom_site_aniso_U_11
_atom_site_aniso_U_22
_atom_site_aniso_U_33
_atom_site_aniso_U_23
_atom_site_aniso_U_13
_atom_site_aniso_U_12
O1A 0.0375(10) 0.0294(10) 0.0473(12) 0.0075(9) 0.0114(9) 0.0010(8)
O1B 0.0411(11) 0.0428(11) 0.0292(10) 0.0101(9) 0.0081(8) 0.0059(9)
C1A 0.0329(14) 0.0277(13) 0.0391(15) 0.0013(11) 0.0108(11) 0.0012(11)
C2A 0.0336(14) 0.0327(14) 0.0399(15) -0.0013(12) 0.0038(11) 0.0011(11)
C1B 0.0353(13) 0.0262(13) 0.0290(13) 0.0029(10) 0.0082(10) 0.0025(10)
C2B 0.0328(13) 0.0346(14) 0.0310(13) 0.0020(12) 0.0096(11) -0.0008(11)
C3A 0.0486(18) 0.0314(15) 0.053(2) -0.0006(14) -0.0083(15) 0.0037(13)
N3A 0.100(3) 0.0406(17) 0.058(2) 0.0040(15) -0.0217(19) 0.0072(17)
C3B 0.0379(15) 0.0530(18) 0.0334(15) 0.0018(13) 0.0086(12) -0.0034(14)
N3B 0.0478(16) 0.078(2) 0.0479(16) 0.0106(15) 0.0101(13) -0.0201(16)
C11A 0.0298(13) 0.0250(12) 0.0405(15) 0.0014(11) 0.0031(11) -0.0055(11)
C12A 0.0328(14) 0.0311(14) 0.0544(18) 0.0012(13) -0.0004(12) -0.0023(12)
C13A 0.0449(17) 0.0335(16) 0.062(2) 0.0094(15) -0.0126(15) -0.0004(13)
C14A 0.069(2) 0.0370(16) 0.0477(19) 0.0095(15) -0.0060(17) -0.0131(17)
C15A 0.067(2) 0.0372(16) 0.0389(16) -0.0015(13) 0.0104(15) -0.0131(16)
C16A 0.0390(15) 0.0252(13) 0.0423(16) -0.0019(11) 0.0088(12) -0.0039(11)
C17A 0.0312(16) 0.070(3) 0.075(3) -0.004(2) 0.0062(15) 0.0153(16)
C18A 0.121(4) 0.063(3) 0.049(2) 0.015(2) -0.021(2) -0.021(3)
C19A 0.0466(17) 0.0390(16) 0.0487(18) -0.0086(14) 0.0186(14) 0.0009(14)
C21A 0.0333(14) 0.0301(14) 0.0369(15) -0.0007(11) 0.0006(11) 0.0003(11)
C22A 0.0580(19) 0.0373(15) 0.0391(16) 0.0041(13) 0.0131(14) 0.0045(14)
C23A 0.0528(18) 0.0414(17) 0.0410(16) -0.0071(14) 0.0043(14) 0.0103(14)
C24A 0.0428(16) 0.0318(15) 0.0490(18) -0.0015(13) -0.0086(13) 0.0008(13)
C25A 0.0482(17) 0.0385(17) 0.0457(17) 0.0097(14) 0.0045(14) -0.0046(14)
C26A 0.0368(15) 0.0383(15) 0.0408(16) -0.0005(13) 0.0080(12) 0.0021(12)
C27A 0.061(2) 0.0359(17) 0.071(2) -0.0001(17) -0.0017(18) 0.0044(16)
C11B 0.0276(12) 0.0321(13) 0.0310(13) 0.0058(11) 0.0014(10) 0.0028(11)
C12B 0.0370(15) 0.0319(14) 0.0375(15) 0.0013(12) 0.0009(11) 0.0036(12)
C13B 0.0447(17) 0.0298(14) 0.0564(19) 0.0040(14) -0.0024(14) 0.0011(13)
C14B 0.0373(16) 0.0417(18) 0.058(2) 0.0182(15) -0.0024(14) -0.0062(13)
C15B 0.0328(15) 0.0509(19) 0.0503(19) 0.0163(15) 0.0087(13) 0.0014(13)
C16B 0.0284(13) 0.0393(15) 0.0327(13) 0.0068(12) 0.0023(10) 0.0038(11)
C17B 0.0494(18) 0.0385(17) 0.0475(18) -0.0118(14) 0.0091(14) 0.0047(13)
C18B 0.053(2) 0.053(2) 0.100(3) 0.022(2) 0.002(2) -0.0126(18)
C19B 0.0392(15) 0.0503(18) 0.0408(16) -0.0050(14) 0.0141(13) 0.0047(14)
C21B 0.0244(11) 0.0357(14) 0.0318(13) 0.0017(11) 0.0056(10) 0.0012(11)
C22B 0.0392(15) 0.0356(15) 0.0403(16) 0.0026(12) 0.0079(12) -0.0024(12)
C23B 0.0432(17) 0.054(2) 0.0424(17) 0.0164(15) 0.0121(13) -0.0009(15)
C24B 0.0326(14) 0.063(2) 0.0309(14) 0.0035(14) 0.0094(11) 0.0027(14)
C25B 0.0430(16) 0.0518(19) 0.0393(17) -0.0095(14) 0.0073(13) -0.0017(15)
C26B 0.0448(17) 0.0368(16) 0.0416(16) 0.0013(13) 0.0122(13) -0.0038(13)
C27B 0.057(2) 0.103(3) 0.0315(16) 0.0004(19) 0.0133(14) 0.004(2)

loop_
_atom_type_symbol
_atom_type_description
_atom_type_scat_dispersion_real
_atom_type_scat_dispersion_imag
_atom_type_scat_source
C C 0.0033 0.0016 'International Tables Vol C Tables 4.2.6.8 and 6.1.1.4'
H H 0.0000 0.0000 'International Tables Vol C Tables 4.2.6.8 and 6.1.1.4'
N N 0.0061 0.0033 'International Tables Vol C Tables 4.2.6.8 and 6.1.1.4'
O O 0.0106 0.0060 'International Tables Vol C Tables 4.2.6.8 and 6.1.1.4'

loop_
_geom_angle_atom_site_label_1
_geom_angle_atom_site_label_2
_geom_angle_atom_site_label_3
_geom_angle
O1A C1A C11A 112.0(2)
O1A C1A C2A 109.3(2)
C11A C1A C2A 112.5(2)
C3A C2A C21A 110.3(2)
C3A C2A C1A 109.9(2)
C21A C2A C1A 111.1(2)
O1B C1B C11B 112.7(2)
O1B C1B C2B 107.9(2)
C11B C1B C2B 111.7(2)
C3B C2B C21B 111.5(2)
C3B C2B C1B 109.7(2)
C21B C2B C1B 111.6(2)
N3A C3A C2A 179.0(4)
N3B C3B C2B 178.8(4)
C16A C11A C12A 118.5(3)
C16A C11A C1A 122.2(2)
C12A C11A C1A 119.2(3)
C13A C12A C11A 119.5(3)
C13A C12A C17A 118.8(3)
C11A C12A C17A 121.6(3)
C14A C13A C12A 122.9(3)
C13A C14A C15A 117.1(3)
C13A C14A C18A 121.5(4)
C15A C14A C18A 121.3(4)
C14A C15A C16A 122.8(3)
C15A C16A C11A 119.1(3)
C15A C16A C19A 117.4(3)
C11A C16A C19A 123.5(3)
C26A C21A C22A 118.7(3)
C26A C21A C2A 120.8(3)
C22A C21A C2A 120.4(3)
C21A C22A C23A 120.5(3)
C24A C23A C22A 121.1(3)
C25A C24A C23A 117.6(3)
C25A C24A C27A 121.9(3)
C23A C24A C27A 120.5(3)
C24A C25A C26A 121.8(3)
C21A C26A C25A 120.3(3)
C12B C11B C16B 119.6(3)
C12B C11B C1B 121.5(2)
C16B C11B C1B 118.9(2)
C13B C12B C11B 119.6(3)
C13B C12B C17B 116.8(3)
C11B C12B C17B 123.6(3)
C12B C13B C14B 121.7(3)
C15B C14B C13B 118.1(3)
C15B C14B C18B 121.3(3)
C13B C14B C18B 120.6(3)
C14B C15B C16B 122.0(3)
C15B C16B C11B 119.0(3)
C15B C16B C19B 118.3(3)
C11B C16B C19B 122.7(3)
C22B C21B C26B 118.8(3)
C22B C21B C2B 120.2(3)
C26B C21B C2B 121.0(3)
C21B C22B C23B 120.7(3)
C24B C23B C22B 120.7(3)
C25B C24B C23B 118.3(3)
C25B C24B C27B 120.4(3)
C23B C24B C27B 121.3(3)
C24B C25B C26B 121.2(3)
C21B C26B C25B 120.3(3)

loop_
_geom_bond_atom_site_label_1
_geom_bond_atom_site_label_2
_geom_bond_distance
O1A C1A 1.429(3)
O1B C1B 1.414(3)
C1A C11A 1.511(4)
C1A C2A 1.547(4)
C2A C3A 1.463(5)
C2A C21A 1.520(4)
C1B C11B 1.518(4)
C1B C2B 1.544(4)
C2B C3B 1.471(4)
C2B C21B 1.516(4)
C3A N3A 1.138(4)
C3B N3B 1.133(4)
C11A C16A 1.404(4)
C11A C12A 1.408(4)
C12A C13A 1.382(5)
C12A C17A 1.507(5)
C13A C14A 1.376(5)
C14A C15A 1.377(5)
C14A C18A 1.504(5)
C15A C16A 1.395(4)
C16A C19A 1.513(4)
C21A C26A 1.370(4)
C21A C22A 1.382(4)
C22A C23A 1.389(5)
C23A C24A 1.382(5)
C24A C25A 1.371(5)
C24A C27A 1.500(5)
C25A C26A 1.391(5)
C11B C12B 1.399(4)
C11B C16B 1.400(4)
C12B C13B 1.379(4)
C12B C17B 1.510(4)
C13B C14B 1.394(5)
C14B C15B 1.376(5)
C14B C18B 1.506(5)
C15B C16B 1.395(4)
C16B C19B 1.506(4)
C21B C22B 1.376(4)
C21B C26B 1.380(4)
C22B C23B 1.383(5)
C23B C24B 1.381(5)
C24B C25B 1.376(5)
C24B C27B 1.509(4)
C25B C26B 1.382(4)
